data_1557716
loop_
_publ_author_name
'Carrasco, Ana C.'
'Rodr\'iguez-Fanjul, Vanessa'
'Habtemariam, Abraha'
'Pizarro, Ana M.'

_publ_section_title
;
 Structurally Strained Half-Sandwich Iridium(III) Complexes As Highly
 Potent Anticancer Agents.
;
_journal_name_full 'Journal of medicinal chemistry'
_journal_paper_doi 10.1021/acs.jmedchem.9b02000
_journal_year 2020
_chemical_formula_sum 'C30 H27 Cl F6 Ir N2 P'
_chemical_formula_weight 788.15
_chemical_name_common ACC_74_150K
_space_group_crystal_system monoclinic
_space_group_IT_number 15
_space_group_name_Hall '-C 2yc'
_space_group_name_H-M_alt 'C 1 2/c 1'
_atom_sites_solution_hydrogens geom
_cell_angle_alpha 90
_cell_angle_beta 115.9502(15)
_cell_angle_gamma 90
_cell_formula_units_Z 8
_cell_length_a 29.0834(10)
_cell_length_b 11.8532(3)
_cell_length_c 17.8688(6)
_cell_measurement_reflns_used 9931
_cell_measurement_temperature 150.(2)
_cell_measurement_theta_max 22.0758
_cell_measurement_theta_min 2.7253
_cell_volume 5538.9(3)
_computing_cell_refinement 'Bruker SAINT'
_computing_data_collection 'Bruker APEX2'
_computing_data_reduction 'Bruker SAINT'
_computing_molecular_graphics 'Bruker SHELXTL'
_computing_publication_material 'Bruker SHELXTL'
_computing_structure_refinement 'SHELXL-2014 (Sheldrick 2014)'
_computing_structure_solution 'SHELXS-97 (Sheldrick 2008)'
_diffrn_ambient_temperature 150.(2)
_diffrn_detector_area_resol_mean 8.3333
_diffrn_measured_fraction_theta_full 0.999
_diffrn_measured_fraction_theta_max 0.999
_diffrn_measurement_device_type 'Bruker Kappa Apex II'
_diffrn_measurement_method '\f and \w scans'
_diffrn_radiation_type 'Mo K\a'
_diffrn_radiation_wavelength 0.71073
_diffrn_reflns_av_R_equivalents 0.1028
_diffrn_reflns_av_unetI/netI 0.0430
_diffrn_reflns_limit_h_max 34
_diffrn_reflns_limit_h_min -34
_diffrn_reflns_limit_k_max 14
_diffrn_reflns_limit_k_min -14
_diffrn_reflns_limit_l_max 21
_diffrn_reflns_limit_l_min -21
_diffrn_reflns_number 97289
_diffrn_reflns_theta_full 25.35
_diffrn_reflns_theta_max 25.35
_diffrn_reflns_theta_min 1.56
_exptl_absorpt_coefficient_mu 5.040
_exptl_absorpt_correction_T_max 0.95
_exptl_absorpt_correction_T_min 0.84
_exptl_absorpt_correction_type multi-scan
_exptl_absorpt_process_details sadabs
_exptl_crystal_colour 'clear yellow'
_exptl_crystal_density_diffrn 1.890
_exptl_crystal_density_method 'not measured'
_exptl_crystal_description prismatic
_exptl_crystal_F_000 3072
_exptl_crystal_size_max 0.066
_exptl_crystal_size_mid 0.049
_exptl_crystal_size_min 0.010
_refine_diff_density_max 1.286
_refine_diff_density_min -1.158
_refine_ls_extinction_method none
_refine_ls_goodness_of_fit_ref 1.160
_refine_ls_hydrogen_treatment constr
_refine_ls_matrix_type full
_refine_ls_number_parameters 374
_refine_ls_number_reflns 5068
_refine_ls_number_restraints 0
_refine_ls_restrained_S_all 1.160
_refine_ls_R_factor_all 0.0542
_refine_ls_R_factor_gt 0.0305
_refine_ls_shift/su_max 0.001
_refine_ls_shift/su_mean 0.000
_refine_ls_structure_factor_coef Fsqd
_refine_ls_weighting_details 'w=1/[\s^2^(Fo^2^)+(0.0493P)^2^+53.2083P] where P=(Fo^2^+2Fc^2^)/3'
_refine_ls_weighting_scheme calc
_refine_ls_wR_factor_gt 0.0762
_refine_ls_wR_factor_ref 0.1073
_reflns_number_gt 3942
_reflns_number_total 5068
_reflns_threshold_expression 'I > 2\s(I)'
_cod_data_source_file jm9b02000_si_005.cif
_cod_data_source_block 02530AnaMPizarro
_cod_database_code 1557716

loop_
_space_group_symop_operation_xyz
'x, y, z'
'-x, y, -z+1/2'
'x+1/2, y+1/2, z'
'-x+1/2, y+1/2, -z+1/2'
'-x, -y, -z'
'x, -y, z-1/2'
'-x+1/2, -y+1/2, -z'
'x+1/2, -y+1/2, z-1/2'

loop_
_atom_site_type_symbol
_atom_site_label
_atom_site_fract_x
_atom_site_fract_y
_atom_site_fract_z
_atom_site_U_iso_or_equiv
_atom_site_adp_type
_atom_site_calc_flag
_atom_site_refinement_flags_adp
_atom_site_refinement_flags_occupancy
_atom_site_refinement_flags_posn
_atom_site_occupancy
_atom_site_disorder_assembly
_atom_site_disorder_group
C C1 0.6977(3) 0.6928(6) 0.7638(5) 0.0237(17) Uani d . . . 1 . .
C C2 0.6649(3) 0.6637(6) 0.8009(5) 0.0239(18) Uani d . . . 1 . .
C C3 0.6133(3) 0.7001(6) 0.7436(5) 0.0217(17) Uani d . . . 1 . .
C C4 0.6165(3) 0.7617(6) 0.6767(5) 0.0214(17) Uani d . . . 1 . .
C C5 0.6684(3) 0.7533(6) 0.6864(4) 0.0210(16) Uani d . . . 1 . .
C C6 0.7514(3) 0.6484(7) 0.7874(5) 0.0278(19) Uani d . . . 1 . .
H H6A 0.7743 0.7121 0.7912 0.033 Uiso calc U . R 1 . .
H H6B 0.7646 0.6119 0.8428 0.033 Uiso calc U . R 1 . .
C C7 0.7515(3) 0.5639(6) 0.7240(5) 0.0205(17) Uani d . . . 1 . .
C C8 0.7972(3) 0.5356(7) 0.7214(5) 0.0278(19) Uani d . . . 1 . .
H H8 0.8282 0.571 0.7583 0.033 Uiso calc U . R 1 . .
C C9 0.7974(3) 0.4554(7) 0.6648(5) 0.030(2) Uani d . . . 1 . .
H H9 0.8283 0.4361 0.662 0.037 Uiso calc U . R 1 . .
C C10 0.7516(3) 0.4039(7) 0.6125(5) 0.0294(19) Uani d . . . 1 . .
H H10 0.751 0.3471 0.5745 0.035 Uiso calc U . R 1 . .
C C11 0.7068(3) 0.4367(6) 0.6162(5) 0.0230(17) Uani d . . . 1 . .
H H11 0.6754 0.4028 0.5794 0.028 Uiso calc U . R 1 . .
C C12 0.6789(4) 0.6199(8) 0.8862(5) 0.034(2) Uani d . . . 1 . .
H H12A 0.7132 0.5868 0.9087 0.051 Uiso calc U . R 1 . .
H H12B 0.6542 0.5622 0.8839 0.051 Uiso calc U . R 1 . .
H H12C 0.6785 0.682 0.9222 0.051 Uiso calc U . R 1 . .
C C13 0.5678(3) 0.6912(8) 0.7608(5) 0.031(2) Uani d . . . 1 . .
H H13A 0.5691 0.7511 0.7995 0.047 Uiso calc U . R 1 . .
H H13B 0.5679 0.6175 0.7857 0.047 Uiso calc U . R 1 . .
H H13C 0.5367 0.6992 0.7087 0.047 Uiso calc U . R 1 . .
C C14 0.5744(3) 0.8279(7) 0.6100(5) 0.031(2) Uani d . . . 1 . .
H H14A 0.5413 0.8044 0.6072 0.046 Uiso calc U . R 1 . .
H H14B 0.5748 0.8139 0.5563 0.046 Uiso calc U . R 1 . .
H H14C 0.5796 0.9085 0.6232 0.046 Uiso calc U . R 1 . .
C C15 0.6910(3) 0.8109(7) 0.6346(5) 0.0277(19) Uani d . . . 1 . .
H H15A 0.6635 0.8305 0.5801 0.042 Uiso calc U . R 1 . .
H H15B 0.7152 0.7599 0.6272 0.042 Uiso calc U . R 1 . .
H H15C 0.7088 0.8797 0.6629 0.042 Uiso calc U . R 1 . .
C C16 0.5978(3) 0.5576(6) 0.5494(4) 0.0187(16) Uani d . . . 1 . .
C C17 0.5954(3) 0.6284(7) 0.4843(5) 0.0255(18) Uani d . . . 1 . .
H H17 0.6166 0.6934 0.4968 0.031 Uiso calc U . R 1 . .
C C18 0.5625(3) 0.6042(7) 0.4023(5) 0.0269(19) Uani d . . . 1 . .
H H18 0.5615 0.6521 0.359 0.032 Uiso calc U . R 1 . .
C C19 0.5307(3) 0.5101(7) 0.3829(5) 0.0291(19) Uani d . . . 1 . .
H H19 0.5073 0.4952 0.3268 0.035 Uiso calc U . R 1 . .
C C20 0.5334(3) 0.4386(6) 0.4455(5) 0.0229(17) Uani d . . . 1 . .
H H20 0.5124 0.3734 0.4323 0.027 Uiso calc U . R 1 . .
C C21 0.5670(3) 0.4615(6) 0.5282(5) 0.0210(17) Uani d . . . 1 . .
C C22 0.5737(3) 0.3868(6) 0.5977(5) 0.0201(17) Uani d . . . 1 . .
C C23 0.5446(3) 0.2889(6) 0.5888(5) 0.0245(18) Uani d . . . 1 . .
H H23 0.5186 0.2682 0.5358 0.029 Uiso calc U . R 1 . .
C C24 0.5540(3) 0.2242(6) 0.6564(5) 0.0258(18) Uani d . . . 1 . .
C C25 0.5948(3) 0.2493(7) 0.7346(5) 0.0245(17) Uani d . . . 1 . .
C C26 0.6082(3) 0.1808(7) 0.8050(6) 0.031(2) Uani d . . . 1 . .
H H26 0.588 0.1167 0.8027 0.037 Uiso calc U . R 1 . .
C C27 0.6504(4) 0.2064(7) 0.8770(6) 0.036(2) Uani d . . . 1 . .
H H27 0.6592 0.1607 0.925 0.043 Uiso calc U . R 1 . .
C C28 0.6806(3) 0.3000(7) 0.8802(5) 0.0305(19) Uani d . . . 1 . .
H H28 0.7107 0.3153 0.9297 0.037 Uiso calc U . R 1 . .
C C29 0.6674(3) 0.3693(7) 0.8131(5) 0.0260(18) Uani d . . . 1 . .
H H29 0.6881 0.4329 0.8163 0.031 Uiso calc U . R 1 . .
C C30 0.6233(3) 0.3472(6) 0.7391(5) 0.0201(17) Uani d . . . 1 . .
Cl Cl1 0.51522(10) 0.10870(18) 0.64443(16) 0.0426(6) Uani d . . . 1 . .
F F1 0.6438(3) 0.2199(5) 0.5120(5) 0.084(2) Uani d . . . 1 . .
F F2 0.5662(2) 0.1389(6) 0.4600(4) 0.0655(19) Uani d . . . 1 . .
F F3 0.6174(2) 0.1113(5) 0.3966(3) 0.0551(17) Uani d . . . 1 . .
F F4 0.6029(2) -0.0280(4) 0.4661(4) 0.0539(16) Uani d . . . 1 . .
F F5 0.6798(2) 0.0502(6) 0.5174(3) 0.0557(16) Uani d . . . 1 . .
F F6 0.6289(2) 0.0802(5) 0.5805(3) 0.0515(15) Uani d . . . 1 . .
Ir Ir1 0.64153(2) 0.58398(2) 0.67410(2) 0.01750(11) Uani d . . . 1 . .
N N1 0.7068(2) 0.5157(5) 0.6710(4) 0.0202(14) Uani d . . . 1 . .
N N2 0.6102(2) 0.4195(5) 0.6719(4) 0.0204(13) Uani d . . . 1 . .
P P1 0.62277(9) 0.09745(18) 0.48869(13) 0.0265(5) Uani d . . . 1 . .

loop_
_atom_site_aniso_label
_atom_site_aniso_U_11
_atom_site_aniso_U_22
_atom_site_aniso_U_33
_atom_site_aniso_U_12
_atom_site_aniso_U_13
_atom_site_aniso_U_23
C1 0.028(4) 0.021(4) 0.022(4) -0.005(3) 0.010(4) -0.007(3)
C2 0.031(5) 0.021(4) 0.022(4) -0.003(4) 0.014(4) -0.007(3)
C3 0.029(4) 0.017(4) 0.024(4) -0.006(3) 0.016(4) -0.007(3)
C4 0.028(4) 0.013(4) 0.025(4) 0.003(3) 0.013(4) -0.003(3)
C5 0.027(4) 0.017(4) 0.021(4) -0.005(3) 0.013(3) -0.004(3)
C6 0.028(5) 0.027(5) 0.029(5) -0.003(4) 0.014(4) -0.003(4)
C7 0.026(4) 0.017(4) 0.021(4) -0.001(3) 0.012(3) 0.007(3)
C8 0.029(5) 0.029(4) 0.026(4) 0.003(4) 0.013(4) 0.006(4)
C9 0.036(5) 0.032(5) 0.029(5) 0.009(4) 0.019(4) 0.009(4)
C10 0.045(5) 0.024(4) 0.024(4) 0.011(4) 0.020(4) 0.004(3)
C11 0.030(4) 0.018(4) 0.021(4) -0.001(3) 0.012(4) 0.002(3)
C12 0.048(6) 0.032(5) 0.022(4) 0.000(4) 0.015(4) -0.002(4)
C13 0.027(5) 0.039(5) 0.034(5) -0.009(4) 0.020(4) -0.011(4)
C14 0.030(5) 0.027(5) 0.031(5) 0.004(4) 0.011(4) 0.000(4)
C15 0.035(5) 0.020(4) 0.034(5) -0.009(4) 0.020(4) -0.005(4)
C16 0.024(4) 0.020(4) 0.016(4) 0.004(3) 0.012(3) -0.001(3)
C17 0.032(5) 0.023(4) 0.023(4) 0.000(4) 0.014(4) -0.001(3)
C18 0.035(5) 0.028(5) 0.023(4) 0.004(4) 0.017(4) -0.001(3)
C19 0.030(5) 0.039(5) 0.015(4) 0.002(4) 0.007(4) -0.007(4)
C20 0.025(4) 0.024(4) 0.023(4) -0.004(3) 0.013(3) -0.009(3)
C21 0.023(4) 0.021(4) 0.023(4) 0.003(3) 0.014(4) -0.003(3)
C22 0.031(4) 0.015(4) 0.019(4) -0.001(3) 0.016(4) -0.005(3)
C23 0.029(5) 0.020(4) 0.029(4) -0.005(3) 0.017(4) -0.009(3)
C24 0.031(5) 0.013(4) 0.046(5) 0.001(3) 0.029(4) 0.000(3)
C25 0.033(5) 0.018(4) 0.031(4) 0.002(4) 0.022(4) -0.001(3)
C26 0.046(6) 0.019(4) 0.041(5) 0.002(4) 0.032(5) 0.000(4)
C27 0.059(6) 0.024(5) 0.041(5) 0.009(4) 0.036(5) 0.010(4)
C28 0.036(5) 0.032(5) 0.023(4) 0.006(4) 0.012(4) 0.000(4)
C29 0.039(5) 0.019(4) 0.026(4) -0.001(4) 0.020(4) 0.000(3)
C30 0.032(5) 0.014(4) 0.025(4) 0.004(3) 0.022(4) 0.002(3)
Cl1 0.0519(15) 0.0247(12) 0.0602(15) -0.0157(10) 0.0329(13) -0.0018(10)
F1 0.147(7) 0.034(4) 0.108(6) -0.037(4) 0.089(6) -0.023(4)
F2 0.051(4) 0.100(5) 0.046(4) 0.039(4) 0.022(3) -0.004(3)
F3 0.080(4) 0.067(4) 0.032(3) 0.032(3) 0.037(3) 0.019(3)
F4 0.071(4) 0.030(3) 0.065(4) -0.013(3) 0.034(3) -0.009(3)
F5 0.035(3) 0.090(5) 0.041(3) 0.003(3) 0.014(3) -0.010(3)
F6 0.064(4) 0.072(4) 0.025(3) 0.004(3) 0.026(3) 0.004(3)
Ir1 0.02434(17) 0.01477(16) 0.01626(16) -0.00247(14) 0.01154(12) -0.00205(13)
N1 0.029(4) 0.018(3) 0.017(3) -0.003(3) 0.013(3) 0.000(3)
N2 0.024(3) 0.017(3) 0.024(3) 0.006(3) 0.014(3) 0.002(3)
P1 0.0354(12) 0.0254(11) 0.0225(11) 0.0013(10) 0.0161(10) -0.0002(9)

loop_
_atom_type_symbol
_atom_type_description
_atom_type_scat_dispersion_real
_atom_type_scat_dispersion_imag
_atom_type_scat_source
C C 0.0033 0.0016 'International Tables Vol C Tables 4.2.6.8 and 6.1.1.4'
H H 0.0000 0.0000 'International Tables Vol C Tables 4.2.6.8 and 6.1.1.4'
N N 0.0061 0.0033 'International Tables Vol C Tables 4.2.6.8 and 6.1.1.4'
F F 0.0171 0.0103 'International Tables Vol C Tables 4.2.6.8 and 6.1.1.4'
Ir Ir -1.4442 7.9887 'International Tables Vol C Tables 4.2.6.8 and 6.1.1.4'
Cl Cl 0.1484 0.1585 'International Tables Vol C Tables 4.2.6.8 and 6.1.1.4'
P P 0.1023 0.0942 'International Tables Vol C Tables 4.2.6.8 and 6.1.1.4'

loop_
_geom_angle_atom_site_label_1
_geom_angle_atom_site_label_2
_geom_angle_atom_site_label_3
_geom_angle_site_symmetry_1
_geom_angle_site_symmetry_3
_geom_angle
_geom_angle_publ_flag
C2 C1 C5 . . 109.2(7) ?
C2 C1 C6 . . 127.1(7) ?
C5 C1 C6 . . 122.4(7) ?
C2 C1 Ir1 . . 75.9(4) ?
C5 C1 Ir1 . . 69.4(4) ?
C6 C1 Ir1 . . 110.6(5) ?
C1 C2 C3 . . 107.2(7) ?
C1 C2 C12 . . 128.5(8) ?
C3 C2 C12 . . 123.8(7) ?
C1 C2 Ir1 . . 66.7(4) ?
C3 C2 Ir1 . . 69.9(4) ?
C12 C2 Ir1 . . 134.9(6) ?
C4 C3 C2 . . 108.1(7) ?
C4 C3 C13 . . 126.6(7) ?
C2 C3 C13 . . 124.6(7) ?
C4 C3 Ir1 . . 71.2(4) ?
C2 C3 Ir1 . . 72.1(4) ?
C13 C3 Ir1 . . 130.4(5) ?
C3 C4 C5 . . 108.1(7) ?
C3 C4 C14 . . 126.6(7) ?
C5 C4 C14 . . 125.2(7) ?
C3 C4 Ir1 . . 71.3(4) ?
C5 C4 Ir1 . . 66.7(4) ?
C14 C4 Ir1 . . 129.5(5) ?
C4 C5 C1 . . 107.1(6) ?
C4 C5 C15 . . 127.3(7) ?
C1 C5 C15 . . 125.0(7) ?
C4 C5 Ir1 . . 74.6(4) ?
C1 C5 Ir1 . . 70.7(4) ?
C15 C5 Ir1 . . 126.9(5) ?
C7 C6 C1 . . 111.1(6) ?
C7 C6 H6A . . 109.4 ?
C1 C6 H6A . . 109.4 ?
C7 C6 H6B . . 109.4 ?
C1 C6 H6B . . 109.4 ?
H6A C6 H6B . . 108.0 ?
N1 C7 C8 . . 120.9(7) ?
N1 C7 C6 . . 119.1(7) ?
C8 C7 C6 . . 119.9(7) ?
C9 C8 C7 . . 119.8(8) ?
C9 C8 H8 . . 120.1 ?
C7 C8 H8 . . 120.1 ?
C8 C9 C10 . . 118.9(8) ?
C8 C9 H9 . . 120.5 ?
C10 C9 H9 . . 120.5 ?
C11 C10 C9 . . 119.2(8) ?
C11 C10 H10 . . 120.4 ?
C9 C10 H10 . . 120.4 ?
N1 C11 C10 . . 121.6(7) ?
N1 C11 H11 . . 119.2 ?
C10 C11 H11 . . 119.2 ?
C2 C12 H12A . . 109.5 ?
C2 C12 H12B . . 109.5 ?
H12A C12 H12B . . 109.5 ?
C2 C12 H12C . . 109.5 ?
H12A C12 H12C . . 109.5 ?
H12B C12 H12C . . 109.5 ?
C3 C13 H13A . . 109.5 ?
C3 C13 H13B . . 109.5 ?
H13A C13 H13B . . 109.5 ?
C3 C13 H13C . . 109.5 ?
H13A C13 H13C . . 109.5 ?
H13B C13 H13C . . 109.5 ?
C4 C14 H14A . . 109.5 ?
C4 C14 H14B . . 109.5 ?
H14A C14 H14B . . 109.5 ?
C4 C14 H14C . . 109.5 ?
H14A C14 H14C . . 109.5 ?
H14B C14 H14C . . 109.5 ?
C5 C15 H15A . . 109.5 ?
C5 C15 H15B . . 109.5 ?
H15A C15 H15B . . 109.5 ?
C5 C15 H15C . . 109.5 ?
H15A C15 H15C . . 109.5 ?
H15B C15 H15C . . 109.5 ?
C21 C16 C17 . . 117.8(7) ?
C21 C16 Ir1 . . 116.1(5) ?
C17 C16 Ir1 . . 126.1(6) ?
C18 C17 C16 . . 120.7(8) ?
C18 C17 H17 . . 119.7 ?
C16 C17 H17 . . 119.7 ?
C17 C18 C19 . . 120.4(8) ?
C17 C18 H18 . . 119.8 ?
C19 C18 H18 . . 119.8 ?
C20 C19 C18 . . 119.6(7) ?
C20 C19 H19 . . 120.2 ?
C18 C19 H19 . . 120.2 ?
C19 C20 C21 . . 120.3(7) ?
C19 C20 H20 . . 119.8 ?
C21 C20 H20 . . 119.8 ?
C16 C21 C20 . . 121.0(7) ?
C16 C21 C22 . . 115.5(7) ?
C20 C21 C22 . . 123.4(7) ?
N2 C22 C23 . . 121.9(7) ?
N2 C22 C21 . . 114.6(7) ?
C23 C22 C21 . . 123.6(7) ?
C24 C23 C22 . . 119.5(8) ?
C24 C23 H23 . . 120.3 ?
C22 C23 H23 . . 120.3 ?
C23 C24 C25 . . 121.1(7) ?
C23 C24 Cl1 . . 118.3(7) ?
C25 C24 Cl1 . . 120.7(6) ?
C26 C25 C30 . . 120.1(8) ?
C26 C25 C24 . . 123.2(8) ?
C30 C25 C24 . . 116.7(7) ?
C27 C26 C25 . . 119.8(8) ?
C27 C26 H26 . . 120.1 ?
C25 C26 H26 . . 120.1 ?
C26 C27 C28 . . 120.2(8) ?
C26 C27 H27 . . 119.9 ?
C28 C27 H27 . . 119.9 ?
C29 C28 C27 . . 120.7(8) ?
C29 C28 H28 . . 119.6 ?
C27 C28 H28 . . 119.6 ?
C28 C29 C30 . . 120.3(8) ?
C28 C29 H29 . . 119.9 ?
C30 C29 H29 . . 119.9 ?
N2 C30 C29 . . 119.4(7) ?
N2 C30 C25 . . 121.9(7) ?
C29 C30 C25 . . 118.7(7) ?
C16 Ir1 N1 . . 92.9(3) ?
C16 Ir1 C5 . . 106.3(3) ?
N1 Ir1 C5 . . 94.0(3) ?
C16 Ir1 N2 . . 77.6(3) ?
N1 Ir1 N2 . . 91.8(2) ?
C5 Ir1 N2 . . 172.8(2) ?
C16 Ir1 C1 . . 144.2(3) ?
N1 Ir1 C1 . . 81.3(3) ?
C5 Ir1 C1 . . 39.8(3) ?
N2 Ir1 C1 . . 137.6(3) ?
C16 Ir1 C4 . . 96.5(3) ?
N1 Ir1 C4 . . 132.4(3) ?
C5 Ir1 C4 . . 38.6(3) ?
N2 Ir1 C4 . . 135.8(3) ?
C1 Ir1 C4 . . 64.3(3) ?
C16 Ir1 C3 . . 119.6(3) ?
N1 Ir1 C3 . . 144.4(3) ?
C5 Ir1 C3 . . 64.6(3) ?
N2 Ir1 C3 . . 108.2(2) ?
C1 Ir1 C3 . . 63.9(3) ?
C4 Ir1 C3 . . 37.5(3) ?
C16 Ir1 C2 . . 157.3(3) ?
N1 Ir1 C2 . . 108.0(3) ?
C5 Ir1 C2 . . 64.4(3) ?
N2 Ir1 C2 . . 109.6(3) ?
C1 Ir1 C2 . . 37.5(3) ?
C4 Ir1 C2 . . 62.9(3) ?
C3 Ir1 C2 . . 37.9(3) ?
C7 N1 C11 . . 119.6(7) ?
C7 N1 Ir1 . . 115.1(5) ?
C11 N1 Ir1 . . 125.1(5) ?
C22 N2 C30 . . 118.4(6) ?
C22 N2 Ir1 . . 115.3(5) ?
C30 N2 Ir1 . . 126.3(5) ?
F1 P1 F2 . . 91.7(4) ?
F1 P1 F4 . . 178.5(4) ?
F2 P1 F4 . . 89.9(4) ?
F1 P1 F6 . . 89.4(4) ?
F2 P1 F6 . . 90.3(3) ?
F4 P1 F6 . . 90.4(3) ?
F1 P1 F3 . . 91.7(4) ?
F2 P1 F3 . . 91.0(3) ?
F4 P1 F3 . . 88.5(3) ?
F6 P1 F3 . . 178.3(3) ?
F1 P1 F5 . . 90.5(4) ?
F2 P1 F5 . . 177.8(4) ?
F4 P1 F5 . . 87.9(3) ?
F6 P1 F5 . . 89.5(3) ?
F3 P1 F5 . . 89.2(3) ?

loop_
_geom_bond_atom_site_label_1
_geom_bond_atom_site_label_2
_geom_bond_site_symmetry_2
_geom_bond_distance
_geom_bond_publ_flag
C1 C2 . 1.422(11) ?
C1 C5 . 1.456(11) ?
C1 C6 . 1.521(11) ?
C1 Ir1 . 2.147(7) ?
C2 C3 . 1.464(11) ?
C2 C12 . 1.489(11) ?
C2 Ir1 . 2.268(7) ?
C3 C4 . 1.439(11) ?
C3 C13 . 1.485(10) ?
C3 Ir1 . 2.238(7) ?
C4 C5 . 1.447(10) ?
C4 C14 . 1.502(11) ?
C4 Ir1 . 2.236(7) ?
C5 C15 . 1.512(10) ?
C5 Ir1 . 2.130(8) ?
C6 C7 . 1.514(11) ?
C6 H6A . 0.99 ?
C6 H6B . 0.99 ?
C7 N1 . 1.354(10) ?
C7 C8 . 1.392(11) ?
C8 C9 . 1.389(12) ?
C8 H8 . 0.95 ?
C9 C10 . 1.389(13) ?
C9 H9 . 0.95 ?
C10 C11 . 1.389(11) ?
C10 H10 . 0.95 ?
C11 N1 . 1.356(9) ?
C11 H11 . 0.95 ?
C12 H12A . 0.98 ?
C12 H12B . 0.98 ?
C12 H12C . 0.98 ?
C13 H13A . 0.98 ?
C13 H13B . 0.98 ?
C13 H13C . 0.98 ?
C14 H14A . 0.98 ?
C14 H14B . 0.98 ?
C14 H14C . 0.98 ?
C15 H15A . 0.98 ?
C15 H15B . 0.98 ?
C15 H15C . 0.98 ?
C16 C21 . 1.395(11) ?
C16 C17 . 1.412(11) ?
C16 Ir1 . 2.049(7) ?
C17 C18 . 1.386(11) ?
C17 H17 . 0.95 ?
C18 C19 . 1.391(12) ?
C18 H18 . 0.95 ?
C19 C20 . 1.378(11) ?
C19 H19 . 0.95 ?
C20 C21 . 1.395(11) ?
C20 H20 . 0.95 ?
C21 C22 . 1.469(11) ?
C22 N2 . 1.343(10) ?
C22 C23 . 1.403(10) ?
C23 C24 . 1.354(11) ?
C23 H23 . 0.95 ?
C24 C25 . 1.414(12) ?
C24 Cl1 . 1.726(8) ?
C25 C26 . 1.401(11) ?
C25 C30 . 1.408(11) ?
C26 C27 . 1.369(13) ?
C26 H26 . 0.95 ?
C27 C28 . 1.401(12) ?
C27 H27 . 0.95 ?
C28 C29 . 1.363(11) ?
C28 H28 . 0.95 ?
C29 C30 . 1.407(11) ?
C29 H29 . 0.95 ?
C30 N2 . 1.386(9) ?
F1 P1 . 1.559(6) ?
F2 P1 . 1.573(6) ?
F3 P1 . 1.593(5) ?
F4 P1 . 1.583(6) ?
F5 P1 . 1.607(6) ?
F6 P1 . 1.583(5) ?
Ir1 N1 . 2.086(6) ?
Ir1 N2 . 2.145(6) ?

loop_
_geom_hbond_atom_site_label_D
_geom_hbond_atom_site_label_H
_geom_hbond_atom_site_label_A
_geom_hbond_site_symmetry_A
_geom_hbond_distance_DH
_geom_hbond_distance_HA
_geom_hbond_distance_DA
_geom_hbond_angle_DHA
_geom_hbond_publ_flag
C6 H6B F5 4_656 0.99 2.42 3.379(10) 162.9 ?
C8 H8 F6 4_656 0.95 2.59 3.282(10) 129.6 ?
C11 H11 F1 . 0.95 2.45 3.231(10) 138.8 ?

loop_
_geom_torsion_atom_site_label_1
_geom_torsion_atom_site_label_2
_geom_torsion_atom_site_label_3
_geom_torsion_atom_site_label_4
_geom_torsion_site_symmetry_1
_geom_torsion_site_symmetry_2
_geom_torsion_site_symmetry_3
_geom_torsion_site_symmetry_4
_geom_torsion
_geom_torsion_publ_flag
C5 C1 C2 C3 . . . . 3.5(8) ?
C6 C1 C2 C3 . . . . -163.7(7) ?
Ir1 C1 C2 C3 . . . . -58.4(5) ?
C5 C1 C2 C12 . . . . -168.4(8) ?
C6 C1 C2 C12 . . . . 24.4(13) ?
Ir1 C1 C2 C12 . . . . 129.8(8) ?
C5 C1 C2 Ir1 . . . . 61.9(5) ?
C6 C1 C2 Ir1 . . . . -105.4(8) ?
C1 C2 C3 C4 . . . . -6.1(8) ?
C12 C2 C3 C4 . . . . 166.2(7) ?
Ir1 C2 C3 C4 . . . . -62.5(5) ?
C1 C2 C3 C13 . . . . -176.5(7) ?
C12 C2 C3 C13 . . . . -4.1(12) ?
Ir1 C2 C3 C13 . . . . 127.2(7) ?
C1 C2 C3 Ir1 . . . . 56.4(5) ?
C12 C2 C3 Ir1 . . . . -131.3(8) ?
C2 C3 C4 C5 . . . . 6.4(8) ?
C13 C3 C4 C5 . . . . 176.5(7) ?
Ir1 C3 C4 C5 . . . . -56.7(5) ?
C2 C3 C4 C14 . . . . -171.1(7) ?
C13 C3 C4 C14 . . . . -1.0(13) ?
Ir1 C3 C4 C14 . . . . 125.8(8) ?
C2 C3 C4 Ir1 . . . . 63.1(5) ?
C13 C3 C4 Ir1 . . . . -126.8(8) ?
C3 C4 C5 C1 . . . . -4.2(8) ?
C14 C4 C5 C1 . . . . 173.3(7) ?
Ir1 C4 C5 C1 . . . . -63.8(5) ?
C3 C4 C5 C15 . . . . -175.4(7) ?
C14 C4 C5 C15 . . . . 2.1(12) ?
Ir1 C4 C5 C15 . . . . 125.0(8) ?
C3 C4 C5 Ir1 . . . . 59.5(5) ?
C14 C4 C5 Ir1 . . . . -122.9(7) ?
C2 C1 C5 C4 . . . . 0.4(8) ?
C6 C1 C5 C4 . . . . 168.3(7) ?
Ir1 C1 C5 C4 . . . . 66.4(5) ?
C2 C1 C5 C15 . . . . 171.8(7) ?
C6 C1 C5 C15 . . . . -20.2(11) ?
Ir1 C1 C5 C15 . . . . -122.2(7) ?
C2 C1 C5 Ir1 . . . . -66.0(5) ?
C6 C1 C5 Ir1 . . . . 102.0(7) ?
C2 C1 C6 C7 . . . . 105.1(9) ?
C5 C1 C6 C7 . . . . -60.6(9) ?
Ir1 C1 C6 C7 . . . . 17.6(8) ?
C1 C6 C7 N1 . . . . -17.8(10) ?
C1 C6 C7 C8 . . . . 163.2(7) ?
N1 C7 C8 C9 . . . . -1.1(11) ?
C6 C7 C8 C9 . . . . 177.9(7) ?
C7 C8 C9 C10 . . . . -0.8(12) ?
C8 C9 C10 C11 . . . . 2.1(12) ?
C9 C10 C11 N1 . . . . -1.5(11) ?
C21 C16 C17 C18 . . . . 1.6(11) ?
Ir1 C16 C17 C18 . . . . -176.9(6) ?
C16 C17 C18 C19 . . . . 0.7(12) ?
C17 C18 C19 C20 . . . . -2.3(12) ?
C18 C19 C20 C21 . . . . 1.4(12) ?
C17 C16 C21 C20 . . . . -2.4(11) ?
Ir1 C16 C21 C20 . . . . 176.2(6) ?
C17 C16 C21 C22 . . . . 175.9(7) ?
Ir1 C16 C21 C22 . . . . -5.5(9) ?
C19 C20 C21 C16 . . . . 1.0(11) ?
C19 C20 C21 C22 . . . . -177.2(7) ?
C16 C21 C22 N2 . . . . -2.6(10) ?
C20 C21 C22 N2 . . . . 175.7(7) ?
C16 C21 C22 C23 . . . . 177.4(7) ?
C20 C21 C22 C23 . . . . -4.3(12) ?
N2 C22 C23 C24 . . . . -1.0(11) ?
C21 C22 C23 C24 . . . . 179.1(7) ?
C22 C23 C24 C25 . . . . -4.5(11) ?
C22 C23 C24 Cl1 . . . . 176.4(6) ?
C23 C24 C25 C26 . . . . -175.6(7) ?
Cl1 C24 C25 C26 . . . . 3.5(11) ?
C23 C24 C25 C30 . . . . 2.9(11) ?
Cl1 C24 C25 C30 . . . . -178.0(5) ?
C30 C25 C26 C27 . . . . -3.0(11) ?
C24 C25 C26 C27 . . . . 175.5(8) ?
C25 C26 C27 C28 . . . . -0.9(12) ?
C26 C27 C28 C29 . . . . 2.7(13) ?
C27 C28 C29 C30 . . . . -0.6(12) ?
C28 C29 C30 N2 . . . . 179.2(7) ?
C28 C29 C30 C25 . . . . -3.2(11) ?
C26 C25 C30 N2 . . . . -177.5(7) ?
C24 C25 C30 N2 . . . . 4.0(10) ?
C26 C25 C30 C29 . . . . 5.0(11) ?
C24 C25 C30 C29 . . . . -173.5(7) ?
C8 C7 N1 C11 . . . . 1.7(10) ?
C6 C7 N1 C11 . . . . -177.4(7) ?
C8 C7 N1 Ir1 . . . . -172.4(5) ?
C6 C7 N1 Ir1 . . . . 8.5(8) ?
C10 C11 N1 C7 . . . . -0.4(11) ?
C10 C11 N1 Ir1 . . . . 173.1(5) ?
C23 C22 N2 C30 . . . . 7.7(10) ?
C21 C22 N2 C30 . . . . -172.3(6) ?
C23 C22 N2 Ir1 . . . . -171.0(6) ?
C21 C22 N2 Ir1 . . . . 9.0(8) ?
C29 C30 N2 C22 . . . . 168.3(7) ?
C25 C30 N2 C22 . . . . -9.3(10) ?
C29 C30 N2 Ir1 . . . . -13.2(9) ?
C25 C30 N2 Ir1 . . . . 169.3(5) ?
